data_2218737
loop_
_publ_author_name
'Puthilibai, G.'
'Vasudhevan, S.'
'Rajagopal, G.'

_publ_section_title
;
 2-Bromo-4-chloro-6-(4-fluorophenyliminomethyl)phenol
;
_journal_coeditor_code IM2067
_journal_issue 7
_journal_name_full 'Acta Crystallographica Section E'
_journal_page_first o1333
_journal_paper_doi 10.1107/S1600536808017443
_journal_volume 64
_journal_year 2008
_chemical_formula_iupac 'C13 H8 Br Cl F N O'
_chemical_formula_moiety 'C13 H8 Br Cl F N O'
_chemical_formula_sum 'C13 H8 Br Cl F N O'
_chemical_formula_weight 328.56
_chemical_name_systematic
;
2-Bromo-4-chloro-6-(4-fluorophenyliminomethyl)phenol
;
_space_group_IT_number 2
_symmetry_cell_setting triclinic
_symmetry_space_group_name_Hall '-P 1'
_symmetry_space_group_name_H-M 'P -1'
_atom_sites_solution_hydrogens geom
_atom_sites_solution_primary direct
_atom_sites_solution_secondary difmap
_audit_creation_method SHELXL-97
_cell_angle_alpha 69.545(2)
_cell_angle_beta 70.820(2)
_cell_angle_gamma 62.341(2)
_cell_formula_units_Z 2
_cell_length_a 8.2274(3)
_cell_length_b 8.6566(3)
_cell_length_c 10.8880(4)
_cell_measurement_reflns_used 5635
_cell_measurement_temperature 293(2)
_cell_measurement_theta_max 31.1
_cell_measurement_theta_min 2.7
_cell_volume 630.48(4)
_computing_cell_refinement 'APEX2 and SAINT (Bruker, 2004)'
_computing_data_collection 'APEX2 (Bruker, 2004)'
_computing_data_reduction 'SAINT and XPREP (Bruker, 2004)'
_computing_molecular_graphics 'ORTEP-3 (Farrugia, 1997)'
_computing_publication_material 'SHELXL97 (Sheldrick, 2008)'
_computing_structure_refinement 'SHELXL97 (Sheldrick, 2008)'
_computing_structure_solution 'SIR92 (Altomare et al., 1993)'
_diffrn_ambient_temperature 293(2)
_diffrn_measured_fraction_theta_full 0.998
_diffrn_measured_fraction_theta_max 0.992
_diffrn_measurement_device_type 'Bruker APEX2 CCD'
_diffrn_measurement_method '\w and \f'
_diffrn_radiation_monochromator graphite
_diffrn_radiation_source 'fine-focus sealed tube'
_diffrn_radiation_type MoK\a
_diffrn_radiation_wavelength 0.71073
_diffrn_reflns_av_R_equivalents 0.0272
_diffrn_reflns_av_sigmaI/netI 0.0280
_diffrn_reflns_limit_h_max 11
_diffrn_reflns_limit_h_min -11
_diffrn_reflns_limit_k_max 12
_diffrn_reflns_limit_k_min -12
_diffrn_reflns_limit_l_max 15
_diffrn_reflns_limit_l_min -15
_diffrn_reflns_number 16111
_diffrn_reflns_theta_full 25.00
_diffrn_reflns_theta_max 30.93
_diffrn_reflns_theta_min 2.04
_diffrn_standards_decay_% 0
_exptl_absorpt_coefficient_mu 3.469
_exptl_absorpt_correction_T_max 0.5732
_exptl_absorpt_correction_T_min 0.4512
_exptl_absorpt_correction_type multi-scan
_exptl_absorpt_process_details '(SADABS; Bruker, 1999)'
_exptl_crystal_colour 'pale orange'
_exptl_crystal_density_diffrn 1.731
_exptl_crystal_density_method 'not measured'
_exptl_crystal_description rectangle
_exptl_crystal_F_000 324
_exptl_crystal_size_max 0.30
_exptl_crystal_size_mid 0.20
_exptl_crystal_size_min 0.20
_refine_diff_density_max 0.721
_refine_diff_density_min -0.556
_refine_ls_extinction_method none
_refine_ls_goodness_of_fit_ref 0.989
_refine_ls_hydrogen_treatment constr
_refine_ls_matrix_type full
_refine_ls_number_parameters 164
_refine_ls_number_reflns 3975
_refine_ls_number_restraints 0
_refine_ls_restrained_S_all 0.989
_refine_ls_R_factor_all 0.0788
_refine_ls_R_factor_gt 0.0438
_refine_ls_shift/su_max 0.001
_refine_ls_shift/su_mean 0.000
_refine_ls_structure_factor_coef Fsqd
_refine_ls_weighting_details 'calc w=1/[\s^2^(Fo^2^)+(0.0708P)^2^+0.3467P] where P=(Fo^2^+2Fc^2^)/3'
_refine_ls_weighting_scheme calc
_refine_ls_wR_factor_gt 0.1190
_refine_ls_wR_factor_ref 0.1377
_reflns_number_gt 2533
_reflns_number_total 3975
_reflns_threshold_expression I>2\s(I)
_cod_data_source_file im2067.cif
_cod_data_source_block I
_cod_database_code 2218737
_cod_database_fobs_code 2218737

loop_
_symmetry_equiv_pos_as_xyz
'x, y, z'
'-x, -y, -z'

loop_
_atom_site_type_symbol
_atom_site_label
_atom_site_fract_x
_atom_site_fract_y
_atom_site_fract_z
_atom_site_U_iso_or_equiv
_atom_site_adp_type
_atom_site_calc_flag
_atom_site_refinement_flags
_atom_site_occupancy
C C1 0.3576(4) 0.9290(4) 0.1434(3) 0.0520(7) Uani d . 1
C C2 0.3513(4) 1.0070(4) 0.2347(3) 0.0572(7) Uani d . 1
H H2 0.2789 1.1284 0.2308 0.069 Uiso calc R 1
C C3 0.4551(4) 0.9013(4) 0.3333(3) 0.0501(6) Uani d . 1
H H3 0.4523 0.9521 0.3968 0.060 Uiso calc R 1
C C4 0.5627(3) 0.7212(3) 0.3389(2) 0.0384(5) Uani d . 1
C C5 0.5679(4) 0.6469(4) 0.2429(3) 0.0486(6) Uani d . 1
H H5 0.6412 0.5261 0.2448 0.058 Uiso calc R 1
C C6 0.4637(4) 0.7527(4) 0.1440(3) 0.0535(7) Uani d . 1
H H6 0.4662 0.7040 0.0792 0.064 Uiso calc R 1
C C7 0.7801(4) 0.4644(3) 0.4552(3) 0.0405(5) Uani d . 1
H H7 0.8117 0.4086 0.3866 0.049 Uiso calc R 1
C C8 0.8715(3) 0.3665(3) 0.5699(2) 0.0366(5) Uani d . 1
C C9 0.8321(3) 0.4496(3) 0.6718(3) 0.0378(5) Uani d . 1
C C10 0.9237(4) 0.3494(3) 0.7792(3) 0.0417(5) Uani d . 1
C C11 1.0468(4) 0.1735(3) 0.7878(3) 0.0433(6) Uani d . 1
H H11 1.1053 0.1086 0.8607 0.052 Uiso calc R 1
C C12 1.0820(4) 0.0950(3) 0.6861(3) 0.0434(6) Uani d . 1
C C13 0.9977(4) 0.1888(3) 0.5779(3) 0.0427(5) Uani d . 1
H H13 1.0248 0.1338 0.5098 0.051 Uiso calc R 1
N N1 0.6581(3) 0.6243(3) 0.4471(2) 0.0402(5) Uani d . 1
O O1 0.7120(3) 0.6194(2) 0.6688(2) 0.0525(5) Uani d . 1
H H1 0.6570 0.6571 0.6070 0.087(13) Uiso calc R 1
F F1 0.2529(3) 1.0312(3) 0.04826(19) 0.0759(6) Uani d . 1
Cl Cl1 1.23745(13) -0.12851(9) 0.69813(9) 0.0681(2) Uani d . 1
Br Br1 0.87756(6) 0.45988(5) 0.91496(4) 0.07867(18) Uani d . 1

loop_
_atom_site_aniso_label
_atom_site_aniso_U_11
_atom_site_aniso_U_22
_atom_site_aniso_U_33
_atom_site_aniso_U_12
_atom_site_aniso_U_13
_atom_site_aniso_U_23
C1 0.0463(14) 0.0613(17) 0.0414(14) -0.0219(13) -0.0227(12) 0.0098(13)
C2 0.0576(17) 0.0432(14) 0.0585(18) -0.0087(13) -0.0269(14) 0.0004(13)
C3 0.0554(16) 0.0432(14) 0.0507(15) -0.0129(12) -0.0241(12) -0.0063(12)
C4 0.0385(12) 0.0400(12) 0.0367(12) -0.0169(10) -0.0153(10) 0.0002(10)
C5 0.0505(15) 0.0456(14) 0.0504(15) -0.0129(12) -0.0236(12) -0.0079(12)
C6 0.0586(17) 0.0672(19) 0.0400(14) -0.0264(15) -0.0212(12) -0.0057(13)
C7 0.0443(13) 0.0398(12) 0.0407(12) -0.0146(10) -0.0174(10) -0.0078(10)
C8 0.0373(11) 0.0352(11) 0.0377(12) -0.0126(9) -0.0156(9) -0.0040(9)
C9 0.0362(11) 0.0339(11) 0.0425(13) -0.0089(9) -0.0154(10) -0.0080(10)
C10 0.0437(13) 0.0425(13) 0.0413(13) -0.0127(10) -0.0174(10) -0.0102(10)
C11 0.0449(13) 0.0397(12) 0.0425(13) -0.0128(10) -0.0222(11) 0.0005(11)
C12 0.0429(13) 0.0310(11) 0.0522(15) -0.0083(10) -0.0200(11) -0.0044(10)
C13 0.0471(13) 0.0347(12) 0.0462(14) -0.0100(10) -0.0177(11) -0.0102(10)
N1 0.0409(11) 0.0395(11) 0.0407(11) -0.0139(9) -0.0183(9) -0.0034(9)
O1 0.0568(11) 0.0372(9) 0.0584(12) 0.0023(8) -0.0302(9) -0.0173(8)
F1 0.0744(12) 0.0842(14) 0.0574(11) -0.0237(11) -0.0444(10) 0.0151(10)
Cl1 0.0768(5) 0.0338(3) 0.0812(6) 0.0009(3) -0.0358(4) -0.0126(3)
Br1 0.0981(3) 0.0702(3) 0.0663(3) -0.00208(19) -0.0451(2) -0.03146(18)

loop_
_atom_type_symbol
_atom_type_description
_atom_type_scat_dispersion_real
_atom_type_scat_dispersion_imag
_atom_type_scat_source
C C 0.0033 0.0016 'International Tables Vol C Tables 4.2.6.8 and 6.1.1.4'
H H 0.0000 0.0000 'International Tables Vol C Tables 4.2.6.8 and 6.1.1.4'
N N 0.0061 0.0033 'International Tables Vol C Tables 4.2.6.8 and 6.1.1.4'
O O 0.0106 0.0060 'International Tables Vol C Tables 4.2.6.8 and 6.1.1.4'
F F 0.0171 0.0103 'International Tables Vol C Tables 4.2.6.8 and 6.1.1.4'
Cl Cl 0.1484 0.1585 'International Tables Vol C Tables 4.2.6.8 and 6.1.1.4'
Br Br -0.2901 2.4595 'International Tables Vol C Tables 4.2.6.8 and 6.1.1.4'

loop_
_geom_angle_atom_site_label_1
_geom_angle_atom_site_label_2
_geom_angle_atom_site_label_3
_geom_angle
F1 C1 C6 118.6(3)
F1 C1 C2 118.5(3)
C6 C1 C2 122.8(2)
C1 C2 C3 118.3(3)
C1 C2 H2 120.9
C3 C2 H2 120.9
C4 C3 C2 120.9(3)
C4 C3 H3 119.6
C2 C3 H3 119.6
C3 C4 C5 119.2(2)
C3 C4 N1 116.1(2)
C5 C4 N1 124.7(2)
C6 C5 C4 120.0(3)
C6 C5 H5 120.0
C4 C5 H5 120.0
C1 C6 C5 118.8(3)
C1 C6 H6 120.6
C5 C6 H6 120.6
N1 C7 C8 121.3(2)
N1 C7 H7 119.3
C8 C7 H7 119.3
C13 C8 C9 120.0(2)
C13 C8 C7 119.4(2)
C9 C8 C7 120.5(2)
O1 C9 C10 119.7(2)
O1 C9 C8 122.2(2)
C10 C9 C8 118.1(2)
C11 C10 C9 122.0(2)
C11 C10 Br1 119.22(18)
C9 C10 Br1 118.82(19)
C10 C11 C12 118.6(2)
C10 C11 H11 120.7
C12 C11 H11 120.7
C13 C12 C11 121.5(2)
C13 C12 Cl1 120.1(2)
C11 C12 Cl1 118.38(19)
C12 C13 C8 119.8(2)
C12 C13 H13 120.1
C8 C13 H13 120.1
C7 N1 C4 122.7(2)
C9 O1 H1 109.5

loop_
_geom_bond_atom_site_label_1
_geom_bond_atom_site_label_2
_geom_bond_distance
C1 F1 1.355(3)
C1 C6 1.361(5)
C1 C2 1.360(5)
C2 C3 1.382(4)
C2 H2 0.9300
C3 C4 1.381(4)
C3 H3 0.9300
C4 C5 1.387(4)
C4 N1 1.418(3)
C5 C6 1.386(4)
C5 H5 0.9300
C6 H6 0.9300
C7 N1 1.270(3)
C7 C8 1.460(3)
C7 H7 0.9300
C8 C13 1.391(3)
C8 C9 1.399(3)
C9 O1 1.334(3)
C9 C10 1.396(3)
C10 C11 1.373(4)
C10 Br1 1.878(3)
C11 C12 1.379(4)
C11 H11 0.9300
C12 C13 1.370(3)
C12 Cl1 1.741(3)
C13 H13 0.9300
O1 H1 0.8200

loop_
_geom_hbond_atom_site_label_D
_geom_hbond_atom_site_label_H
_geom_hbond_atom_site_label_A
_geom_hbond_site_symmetry_A
_geom_hbond_distance_DH
_geom_hbond_distance_HA
_geom_hbond_distance_DA
_geom_hbond_angle_DHA
C11 H11 F1 1_646 0.93 2.45 3.349(4) 162
O1 H1 N1 . 0.82 1.86 2.577(3) 145.9

loop_
_geom_torsion_atom_site_label_1
_geom_torsion_atom_site_label_2
_geom_torsion_atom_site_label_3
_geom_torsion_atom_site_label_4
_geom_torsion
F1 C1 C2 C3 178.5(3)
C6 C1 C2 C3 -1.0(5)
C1 C2 C3 C4 0.1(5)
C2 C3 C4 C5 0.8(4)
C2 C3 C4 N1 -177.8(3)
C3 C4 C5 C6 -0.9(4)
N1 C4 C5 C6 177.6(2)
F1 C1 C6 C5 -178.6(3)
C2 C1 C6 C5 1.0(5)
C4 C5 C6 C1 0.0(4)
N1 C7 C8 C13 177.0(3)
N1 C7 C8 C9 -2.6(4)
C13 C8 C9 O1 -179.9(2)
C7 C8 C9 O1 -0.3(4)
C13 C8 C9 C10 0.4(4)
C7 C8 C9 C10 180.0(2)
O1 C9 C10 C11 179.2(3)
C8 C9 C10 C11 -1.1(4)
O1 C9 C10 Br1 -1.2(3)
C8 C9 C10 Br1 178.50(19)
C9 C10 C11 C12 0.8(4)
Br1 C10 C11 C12 -178.8(2)
C10 C11 C12 C13 0.3(4)
C10 C11 C12 Cl1 -179.7(2)
C11 C12 C13 C8 -0.9(4)
Cl1 C12 C13 C8 179.0(2)
C9 C8 C13 C12 0.6(4)
C7 C8 C13 C12 -179.0(2)
C8 C7 N1 C4 -178.1(2)
C3 C4 N1 C7 -170.8(3)
C5 C4 N1 C7 10.7(4)

loop_
_cod_related_entry_id
_cod_related_entry_database
_cod_related_entry_code
1 ChemSpider 30655527
